data_7107362
loop_
_publ_author_name
'Wei Zhong'
'Mingshi Xie'
'Qibai Jiang'
'Yizhi Li'
'Hong Yan'

_publ_section_title
;
 Unprecedented C-C and C-S Bond Formation via C-H Activation or Group
 Migration in the Reactions of Cp*IrS2C2B10H10 and Aryl Azides
;
_journal_name_full Chem.Commun.
_journal_page_first 2152
_journal_paper_doi 10.1039/c2cc16943f
_journal_volume 48
_journal_year 2012
_chemical_formula_sum 'C20 H33 B10 Ir N2 O2 S2'
_chemical_formula_weight 697.90
_chemical_name_systematic
;
?
;
_space_group_IT_number 14
_symmetry_cell_setting monoclinic
_symmetry_space_group_name_Hall '-P 2ybc'
_symmetry_space_group_name_H-M 'P 1 21/c 1'
_atom_sites_solution_hydrogens geom
_atom_sites_solution_primary direct
_atom_sites_solution_secondary difmap
_audit_creation_method SHELXL-97
_cell_angle_alpha 90.00
_cell_angle_beta 95.097(3)
_cell_angle_gamma 90.00
_cell_formula_units_Z 4
_cell_length_a 11.1639(16)
_cell_length_b 14.233(2)
_cell_length_c 17.920(3)
_cell_measurement_reflns_used 4062
_cell_measurement_temperature 296(2)
_cell_measurement_theta_max 23.59
_cell_measurement_theta_min 2.52
_cell_volume 2836.2(7)
_computing_structure_refinement 'SHELXL-97 (Sheldrick, 1997)'
_computing_structure_solution 'SHELXS-97 (Sheldrick, 1990)'
_diffrn_ambient_temperature 296(2)
_diffrn_measured_fraction_theta_full 0.999
_diffrn_measured_fraction_theta_max 0.999
_diffrn_radiation_monochromator graphite
_diffrn_radiation_source 'fine-focus sealed tube'
_diffrn_radiation_type MoK\a
_diffrn_radiation_wavelength 0.71073
_diffrn_reflns_av_R_equivalents 0.0471
_diffrn_reflns_av_sigmaI/netI 0.0569
_diffrn_reflns_limit_h_max 13
_diffrn_reflns_limit_h_min -11
_diffrn_reflns_limit_k_max 17
_diffrn_reflns_limit_k_min -17
_diffrn_reflns_limit_l_max 22
_diffrn_reflns_limit_l_min -22
_diffrn_reflns_number 16893
_diffrn_reflns_theta_full 26.00
_diffrn_reflns_theta_max 26.00
_diffrn_reflns_theta_min 1.83
_exptl_absorpt_coefficient_mu 4.878
_exptl_absorpt_correction_T_max 0.614
_exptl_absorpt_correction_T_min 0.408
_exptl_absorpt_correction_type multi-scan
_exptl_absorpt_process_details sadabs
_exptl_crystal_density_diffrn 1.634
_exptl_crystal_density_method 'not measured'
_exptl_crystal_F_000 1368
_exptl_crystal_size_max 0.20
_exptl_crystal_size_mid 0.16
_exptl_crystal_size_min 0.10
_refine_diff_density_max 3.071
_refine_diff_density_min -2.202
_refine_diff_density_rms 0.128
_refine_ls_extinction_method none
_refine_ls_goodness_of_fit_ref 1.073
_refine_ls_hydrogen_treatment constr
_refine_ls_matrix_type full
_refine_ls_number_parameters 446
_refine_ls_number_reflns 5577
_refine_ls_number_restraints 375
_refine_ls_restrained_S_all 1.200
_refine_ls_R_factor_all 0.0642
_refine_ls_R_factor_gt 0.0437
_refine_ls_shift/su_max 0.000
_refine_ls_shift/su_mean 0.000
_refine_ls_structure_factor_coef Fsqd
_refine_ls_weighting_details 'calc w=1/[\s^2^(Fo^2^)+(0.0623P)^2^+0.0000P] where P=(Fo^2^+2Fc^2^)/3'
_refine_ls_weighting_scheme calc
_refine_ls_wR_factor_gt 0.1102
_refine_ls_wR_factor_ref 0.1178
_reflns_number_gt 4186
_reflns_number_total 5577
_reflns_threshold_expression >2sigma(I)
_cod_data_source_file c2cc16943f.txt
_cod_data_source_block 8
_cod_original_sg_symbol_H-M p2(1)/c
_cod_database_code 7107362

loop_
_symmetry_equiv_pos_as_xyz
'x, y, z'
'-x, y+1/2, -z+1/2'
'-x, -y, -z'
'x, -y-1/2, z-1/2'

loop_
_atom_site_label
_atom_site_type_symbol
_atom_site_fract_x
_atom_site_fract_y
_atom_site_fract_z
_atom_site_U_iso_or_equiv
_atom_site_adp_type
_atom_site_occupancy
_atom_site_symmetry_multiplicity
_atom_site_calc_flag
_atom_site_refinement_flags
_atom_site_disorder_assembly
_atom_site_disorder_group
C2 C 0.1570(6) 0.1318(5) 0.2757(4) 0.0448(17) Uani 1 1 d . . .
C15 C 0.0404(7) 0.1992(5) 0.0881(5) 0.057(2) Uani 1 1 d . B .
H15A H -0.0116 0.2354 0.1140 0.068 Uiso 1 1 calc R . .
C14 C 0.1538(7) 0.1783(5) 0.1226(4) 0.0498(18) Uani 1 1 d . . .
C1 C 0.2646(6) 0.0639(5) 0.3144(4) 0.0490(18) Uani 1 1 d . . .
C13 C 0.2393(7) 0.1271(5) 0.0854(4) 0.0500(18) Uani 1 1 d . A .
B3 B 0.1571(7) 0.0172(6) 0.2505(5) 0.047(2) Uani 1 1 d . . .
H3 H 0.1754 -0.0083 0.1947 0.056 Uiso 1 1 calc R . .
C18 C 0.1924(9) 0.0910(7) 0.0149(5) 0.072(3) Uani 1 1 d . . .
B8 B 0.0207(8) 0.0758(6) 0.2659(6) 0.055(2) Uani 1 1 d . . .
H8 H -0.0502 0.0870 0.2201 0.066 Uiso 1 1 calc R . .
C16 C 0.0016(9) 0.1679(8) 0.0160(6) 0.075(3) Uani 1 1 d . . .
B5 B 0.2420(10) 0.0417(7) 0.4066(6) 0.067(3) Uani 1 1 d . . .
H5 H 0.3147 0.0308 0.4514 0.080 Uiso 1 1 calc R . .
C17 C 0.0779(10) 0.1130(7) -0.0206(5) 0.072(3) Uani 1 1 d . B .
B4 B 0.2066(9) -0.0426(6) 0.3354(5) 0.056(2) Uani 1 1 d . . .
H4 H 0.2572 -0.1088 0.3346 0.067 Uiso 1 1 calc R . .
B9 B 0.0517(9) -0.0385(8) 0.3058(6) 0.064(3) Uani 1 1 d . . .
H9 H 0.0008 -0.1015 0.2865 0.076 Uiso 1 1 calc R . .
B6 B 0.2090(10) 0.1558(7) 0.3669(6) 0.064(3) Uani 1 1 d . . .
H6 H 0.2605 0.2187 0.3856 0.077 Uiso 1 1 calc R . .
B10 B 0.1040(10) -0.0227(8) 0.4024(7) 0.073(3) Uani 1 1 d . . .
H10 H 0.0865 -0.0753 0.4450 0.087 Uiso 1 1 calc R . .
C20 C -0.1203(11) 0.1968(9) -0.0176(7) 0.117(5) Uani 1 1 d . B .
H20A H -0.1120 0.2412 -0.0572 0.176 Uiso 1 1 calc R . .
H20B H -0.1639 0.2254 0.0203 0.176 Uiso 1 1 calc R . .
H20C H -0.1632 0.1426 -0.0374 0.176 Uiso 1 1 calc R . .
C19 C 0.0358(12) 0.0760(8) -0.0977(5) 0.115(5) Uani 1 1 d . . .
H19A H -0.0282 0.0318 -0.0937 0.173 Uiso 1 1 calc R B .
H19B H 0.1015 0.0455 -0.1190 0.173 Uiso 1 1 calc R . .
H19C H 0.0075 0.1273 -0.1293 0.173 Uiso 1 1 calc R . .
B11 B 0.1031(10) 0.1034(8) 0.4222(7) 0.076(3) Uani 1 1 d . . .
H11 H 0.0851 0.1312 0.4774 0.091 Uiso 1 1 calc R . .
B7 B 0.0538(9) 0.1618(8) 0.3374(6) 0.063(3) Uani 1 1 d . . .
H7 H 0.0048 0.2289 0.3371 0.075 Uiso 1 1 calc R . .
B12 B -0.0125(10) 0.0548(8) 0.3584(6) 0.073(3) Uani 1 1 d . . .
H12 H -0.1062 0.0520 0.3728 0.088 Uiso 1 1 calc R . .
C3 C 0.593(2) 0.2444(19) 0.1990(12) 0.0598(18) Uani 0.524(13) 1 d PU A 1
C4 C 0.5204(19) 0.2947(15) 0.1404(13) 0.0604(19) Uani 0.524(13) 1 d PU A 1
C5 C 0.441(2) 0.3551(19) 0.1717(16) 0.060(2) Uani 0.524(13) 1 d PU A 1
C6 C 0.460(2) 0.3446(19) 0.2501(13) 0.0592(18) Uani 0.524(13) 1 d PU A 1
C7 C 0.5565(19) 0.2792(15) 0.2694(15) 0.0599(18) Uani 0.524(13) 1 d PU A 1
C8 C 0.6933(16) 0.1830(14) 0.1939(14) 0.071(3) Uani 0.524(13) 1 d PU A 1
H8A H 0.7650 0.2195 0.1907 0.106 Uiso 0.524(13) 1 calc PR A 1
H8B H 0.6796 0.1445 0.1499 0.106 Uiso 0.524(13) 1 calc PR A 1
H8C H 0.7025 0.1436 0.2375 0.106 Uiso 0.524(13) 1 calc PR A 1
C9 C 0.541(2) 0.2772(15) 0.0638(11) 0.078(3) Uani 0.524(13) 1 d PU A 1
H9A H 0.5936 0.3245 0.0470 0.117 Uiso 0.524(13) 1 calc PR A 1
H9B H 0.4656 0.2791 0.0334 0.117 Uiso 0.524(13) 1 calc PR A 1
H9C H 0.5770 0.2165 0.0597 0.117 Uiso 0.524(13) 1 calc PR A 1
C10 C 0.349(2) 0.4164(17) 0.1247(14) 0.076(4) Uani 0.524(13) 1 d PU A 1
H10A H 0.3844 0.4767 0.1164 0.113 Uiso 0.524(13) 1 calc PR A 1
H10B H 0.2787 0.4245 0.1510 0.113 Uiso 0.524(13) 1 calc PR A 1
H10C H 0.3278 0.3865 0.0774 0.113 Uiso 0.524(13) 1 calc PR A 1
C11 C 0.3990(17) 0.4045(13) 0.3047(12) 0.068(3) Uani 0.524(13) 1 d PU A 1
H11A H 0.4431 0.4619 0.3136 0.102 Uiso 0.524(13) 1 calc PR A 1
H11B H 0.3960 0.3710 0.3510 0.102 Uiso 0.524(13) 1 calc PR A 1
H11C H 0.3187 0.4186 0.2841 0.102 Uiso 0.524(13) 1 calc PR A 1
C12 C 0.6087(19) 0.2608(16) 0.3504(11) 0.074(3) Uani 0.524(13) 1 d PU A 1
H12A H 0.6748 0.3028 0.3629 0.111 Uiso 0.524(13) 1 calc PR A 1
H12B H 0.6363 0.1970 0.3550 0.111 Uiso 0.524(13) 1 calc PR A 1
H12C H 0.5475 0.2712 0.3839 0.111 Uiso 0.524(13) 1 calc PR A 1
C3' C 0.445(2) 0.356(2) 0.2316(15) 0.059(2) Uani 0.476(13) 1 d PU A 2
C4' C 0.527(2) 0.3015(16) 0.2772(16) 0.0600(19) Uani 0.476(13) 1 d PU A 2
C5' C 0.596(2) 0.246(2) 0.2247(13) 0.0602(19) Uani 0.476(13) 1 d PU A 2
C6' C 0.549(2) 0.2691(16) 0.1512(16) 0.058(2) Uani 0.476(13) 1 d PU A 2
C7' C 0.453(3) 0.341(2) 0.1567(15) 0.057(3) Uani 0.476(13) 1 d PU A 2
C8' C 0.3540(17) 0.4238(14) 0.2653(13) 0.065(3) Uani 0.476(13) 1 d PU A 2
H8'A H 0.3889 0.4853 0.2714 0.098 Uiso 0.476(13) 1 calc PR A 2
H8'B H 0.3352 0.4005 0.3131 0.098 Uiso 0.476(13) 1 calc PR A 2
H8'C H 0.2818 0.4274 0.2321 0.098 Uiso 0.476(13) 1 calc PR A 2
C9' C 0.553(2) 0.3017(16) 0.3616(12) 0.075(3) Uani 0.476(13) 1 d PU A 2
H9'A H 0.6099 0.3505 0.3760 0.112 Uiso 0.476(13) 1 calc PR A 2
H9'B H 0.5862 0.2420 0.3777 0.112 Uiso 0.476(13) 1 calc PR A 2
H9'C H 0.4799 0.3126 0.3845 0.112 Uiso 0.476(13) 1 calc PR A 2
C10' C 0.7014(18) 0.1816(15) 0.2408(15) 0.072(3) Uani 0.476(13) 1 d PU A 2
H10D H 0.7744 0.2176 0.2458 0.108 Uiso 0.476(13) 1 calc PR A 2
H10E H 0.7043 0.1376 0.2003 0.108 Uiso 0.476(13) 1 calc PR A 2
H10F H 0.6929 0.1480 0.2865 0.108 Uiso 0.476(13) 1 calc PR A 2
C11' C 0.603(3) 0.231(2) 0.086(2) 0.147(3) Uani 0.476(13) 1 d PU A 2
H11D H 0.6649 0.2729 0.0726 0.221 Uiso 0.476(13) 1 calc PR A 2
H11E H 0.5423 0.2251 0.0450 0.221 Uiso 0.476(13) 1 calc PR A 2
H11F H 0.6370 0.1706 0.0985 0.221 Uiso 0.476(13) 1 calc PR A 2
C12' C 0.391(3) 0.391(3) 0.0920(16) 0.120(13) Uani 0.476(13) 1 d P A 2
H12D H 0.4337 0.4476 0.0829 0.180 Uiso 0.476(13) 1 calc PR A 2
H12E H 0.3106 0.4056 0.1026 0.180 Uiso 0.476(13) 1 calc PR A 2
H12F H 0.3889 0.3513 0.0484 0.180 Uiso 0.476(13) 1 calc PR A 2
Ir1 Ir 0.40596(2) 0.20785(2) 0.207500(16) 0.04389(13) Uani 1 1 d . . .
N2 N 0.2721(10) 0.0295(8) -0.0223(6) 0.103(3) Uani 0.383(16) 1 d PU B 1
N1 N 0.3508(6) 0.1225(5) 0.1184(4) 0.0600(18) Uani 1 1 d . A .
H1A H 0.4007 0.0830 0.1021 0.072 Uiso 1 1 calc R . .
N2' N 0.2721(10) 0.0295(8) -0.0223(6) 0.103(3) Uani 0.617(16) 1 d PU B 2
O1 O 0.286(3) 0.020(2) -0.0821(15) 0.134(5) Uani 0.383(16) 1 d PU B 1
O2 O 0.355(2) -0.021(2) 0.0200(14) 0.109(5) Uani 0.383(16) 1 d PU B 1
O1' O 0.3731(14) 0.0433(14) -0.0177(9) 0.124(5) Uani 0.617(16) 1 d PU B 2
O2' O 0.2247(16) -0.0221(12) -0.0746(8) 0.123(4) Uani 0.617(16) 1 d PU B 2
S1 S 0.41363(18) 0.07629(16) 0.28763(15) 0.0662(6) Uani 1 1 d . . .
S2 S 0.20037(16) 0.22217(12) 0.21172(11) 0.0442(4) Uani 1 1 d . A .

loop_
_atom_site_aniso_label
_atom_site_aniso_U_11
_atom_site_aniso_U_22
_atom_site_aniso_U_33
_atom_site_aniso_U_23
_atom_site_aniso_U_13
_atom_site_aniso_U_12
C2 0.038(4) 0.047(4) 0.051(4) -0.011(4) 0.009(3) 0.001(3)
C15 0.046(4) 0.061(5) 0.063(5) 0.013(4) 0.002(4) -0.013(3)
C14 0.049(4) 0.054(5) 0.045(4) 0.008(4) 0.000(3) -0.011(3)
C1 0.048(4) 0.050(4) 0.049(4) 0.002(4) 0.007(3) 0.010(3)
C13 0.054(5) 0.047(4) 0.050(4) -0.005(4) 0.006(4) -0.012(3)
B3 0.049(5) 0.043(5) 0.049(5) -0.001(4) 0.012(4) -0.002(4)
C18 0.094(7) 0.071(6) 0.052(5) -0.003(5) 0.007(5) -0.025(5)
B8 0.048(5) 0.050(5) 0.070(6) -0.002(5) 0.016(4) -0.007(4)
C16 0.074(6) 0.081(7) 0.064(6) 0.019(5) -0.022(5) -0.043(5)
B5 0.083(7) 0.067(7) 0.051(6) 0.005(5) 0.009(5) -0.004(5)
C17 0.094(7) 0.066(6) 0.053(5) 0.017(5) -0.006(5) -0.039(5)
B4 0.068(6) 0.042(5) 0.059(6) 0.004(4) 0.016(5) 0.000(4)
B9 0.069(6) 0.066(7) 0.059(6) 0.011(5) 0.022(5) -0.006(5)
B6 0.075(7) 0.061(6) 0.058(6) 0.000(5) 0.014(5) 0.001(5)
B10 0.076(7) 0.073(7) 0.072(7) 0.008(6) 0.029(6) -0.004(5)
C20 0.093(9) 0.159(13) 0.090(8) 0.066(8) -0.044(7) -0.053(7)
C19 0.186(13) 0.100(9) 0.052(6) 0.002(6) -0.028(7) -0.070(8)
B11 0.093(8) 0.067(7) 0.072(7) -0.004(6) 0.035(6) -0.009(6)
B7 0.056(6) 0.069(6) 0.066(6) -0.010(5) 0.026(5) 0.008(5)
B12 0.071(7) 0.084(8) 0.069(7) 0.002(6) 0.030(5) 0.001(6)
C3 0.046(4) 0.060(4) 0.073(4) 0.001(4) 0.004(4) -0.013(3)
C4 0.053(4) 0.062(4) 0.067(4) 0.002(4) 0.005(4) -0.016(3)
C5 0.053(4) 0.058(4) 0.069(5) 0.003(4) 0.001(4) -0.012(3)
C6 0.052(4) 0.056(4) 0.069(4) -0.002(4) 0.003(3) -0.012(3)
C7 0.049(4) 0.060(4) 0.069(4) 0.001(4) -0.001(3) -0.015(3)
C8 0.052(6) 0.073(6) 0.088(7) 0.004(6) 0.009(6) -0.006(4)
C9 0.081(7) 0.088(7) 0.068(5) -0.002(5) 0.019(5) -0.030(6)
C10 0.070(8) 0.059(8) 0.094(9) 0.023(8) -0.009(7) -0.016(6)
C11 0.063(6) 0.064(6) 0.078(6) -0.010(6) 0.013(6) -0.016(5)
C12 0.072(7) 0.075(7) 0.073(5) 0.005(6) -0.007(5) -0.011(6)
C3' 0.052(4) 0.056(4) 0.069(5) -0.004(4) 0.003(4) -0.013(3)
C4' 0.051(4) 0.059(4) 0.069(4) -0.001(4) 0.000(4) -0.015(3)
C5' 0.046(4) 0.060(4) 0.074(4) 0.002(4) 0.000(4) -0.013(3)
C6' 0.048(4) 0.058(4) 0.070(4) 0.000(4) 0.006(4) -0.014(3)
C7' 0.051(5) 0.054(6) 0.066(6) 0.006(5) 0.000(5) -0.012(5)
C8' 0.055(6) 0.060(6) 0.081(7) -0.005(6) 0.007(6) -0.012(5)
C9' 0.072(7) 0.079(7) 0.072(5) -0.001(6) -0.005(5) -0.013(6)
C10' 0.052(6) 0.073(6) 0.089(7) 0.002(7) -0.002(6) -0.004(4)
C11' 0.128(7) 0.159(8) 0.172(6) -0.108(6) 0.112(6) -0.089(6)
C12' 0.09(2) 0.17(3) 0.10(2) 0.06(2) -0.031(16) -0.03(2)
Ir1 0.03627(19) 0.0459(2) 0.0501(2) -0.00547(14) 0.00664(13) -0.00278(12)
N2 0.123(6) 0.119(6) 0.073(5) -0.047(5) 0.038(5) -0.038(5)
N1 0.056(4) 0.066(4) 0.060(4) -0.022(4) 0.015(3) -0.003(3)
N2' 0.123(6) 0.119(6) 0.073(5) -0.047(5) 0.038(5) -0.038(5)
O1 0.156(12) 0.158(12) 0.091(8) -0.051(10) 0.037(9) -0.027(10)
O2 0.111(11) 0.129(12) 0.093(10) -0.052(9) 0.034(8) -0.021(9)
O1' 0.113(7) 0.158(11) 0.104(9) -0.062(8) 0.025(7) -0.005(8)
O2' 0.146(10) 0.136(10) 0.090(8) -0.058(7) 0.040(7) -0.065(8)
S1 0.0428(11) 0.0618(13) 0.0948(17) 0.0159(13) 0.0105(11) 0.0083(9)
S2 0.0380(9) 0.0424(10) 0.0524(11) -0.0020(8) 0.0048(8) 0.0017(7)

loop_
_atom_type_symbol
_atom_type_description
_atom_type_scat_dispersion_real
_atom_type_scat_dispersion_imag
_atom_type_scat_source
C C 0.0033 0.0016 'International Tables Vol C Tables 4.2.6.8 and 6.1.1.4'
H H 0.0000 0.0000 'International Tables Vol C Tables 4.2.6.8 and 6.1.1.4'
B B 0.0013 0.0007 'International Tables Vol C Tables 4.2.6.8 and 6.1.1.4'
N N 0.0061 0.0033 'International Tables Vol C Tables 4.2.6.8 and 6.1.1.4'
O O 0.0106 0.0060 'International Tables Vol C Tables 4.2.6.8 and 6.1.1.4'
S S 0.1246 0.1234 'International Tables Vol C Tables 4.2.6.8 and 6.1.1.4'
Ir Ir -1.4442 7.9887 'International Tables Vol C Tables 4.2.6.8 and 6.1.1.4'

loop_
_geom_angle_atom_site_label_1
_geom_angle_atom_site_label_2
_geom_angle_atom_site_label_3
_geom_angle
C1 C2 B3 61.9(5)
C1 C2 B8 112.2(6)
B3 C2 B8 63.0(5)
C1 C2 B6 62.9(5)
B3 C2 B6 115.9(6)
B8 C2 B6 114.3(6)
C1 C2 B7 112.4(6)
B3 C2 B7 115.3(6)
B8 C2 B7 62.7(5)
B6 C2 B7 61.9(5)
C1 C2 S2 117.1(5)
B3 C2 S2 120.5(5)
B8 C2 S2 123.3(5)
B6 C2 S2 111.9(5)
B7 C2 S2 117.5(5)
C14 C15 C16 122.4(9)
C14 C15 H15A 118.8
C16 C15 H15A 118.8
C15 C14 C13 121.9(7)
C15 C14 S2 120.8(6)
C13 C14 S2 117.1(6)
C2 C1 B4 109.7(6)
C2 C1 B3 60.4(5)
B4 C1 B3 63.0(5)
C2 C1 B5 110.4(6)
B4 C1 B5 62.2(5)
B3 C1 B5 114.5(6)
C2 C1 B6 60.6(5)
B4 C1 B6 112.6(6)
B3 C1 B6 112.7(6)
B5 C1 B6 62.2(5)
C2 C1 S1 119.5(5)
B4 C1 S1 122.0(5)
B3 C1 S1 118.2(5)
B5 C1 S1 119.8(6)
B6 C1 S1 117.0(6)
N1 C13 C14 117.5(7)
N1 C13 C18 129.3(8)
C14 C13 C18 113.2(8)
C2 B3 C1 57.7(4)
C2 B3 B8 59.1(5)
C1 B3 B8 105.8(6)
C2 B3 B4 103.8(6)
C1 B3 B4 58.1(5)
B8 B3 B4 107.2(6)
C2 B3 B9 105.2(6)
C1 B3 B9 104.9(6)
B8 B3 B9 60.5(5)
B4 B3 B9 59.1(5)
C2 B3 H3 124.4
C1 B3 H3 124.0
B8 B3 H3 121.7
B4 B3 H3 123.3
B9 B3 H3 122.8
C17 C18 C13 124.7(9)
C17 C18 N2 119.6(9)
C13 C18 N2 115.7(9)
C2 B8 B12 104.0(7)
C2 B8 B3 57.9(4)
B12 B8 B3 108.8(7)
C2 B8 B7 58.8(5)
B12 B8 B7 59.2(6)
B3 B8 B7 107.8(7)
C2 B8 B9 104.0(7)
B12 B8 B9 61.3(6)
B3 B8 B9 60.0(5)
B7 B8 B9 108.3(7)
C2 B8 H8 125.6
B12 B8 H8 122.1
B3 B8 H8 121.4
B7 B8 H8 121.6
B9 B8 H8 122.0
C17 C16 C15 118.1(9)
C17 C16 C20 123.3(10)
C15 C16 C20 118.6(11)
C1 B5 B4 58.3(5)
C1 B5 B10 104.6(7)
B4 B5 B10 59.1(6)
C1 B5 B6 59.8(5)
B4 B5 B6 107.6(7)
B10 B5 B6 107.5(8)
C1 B5 B11 104.9(7)
B4 B5 B11 107.4(8)
B10 B5 B11 60.8(6)
B6 B5 B11 58.6(6)
C1 B5 H5 124.2
B4 B5 H5 122.2
B10 B5 H5 122.5
B6 B5 H5 121.8
B11 B5 H5 122.6
C16 C17 C18 119.2(8)
C16 C17 C19 118.8(10)
C18 C17 C19 122.0(11)
C1 B4 B10 107.0(7)
C1 B4 B9 106.6(6)
B10 B4 B9 61.2(6)
C1 B4 B5 59.5(5)
B10 B4 B5 61.0(6)
B9 B4 B5 110.1(7)
C1 B4 B3 58.9(5)
B10 B4 B3 109.5(7)
B9 B4 B3 60.5(5)
B5 B4 B3 108.9(7)
C1 B4 H4 123.7
B10 B4 H4 120.9
B9 B4 H4 121.0
B5 B4 H4 120.5
B3 B4 H4 121.2
B4 B9 B3 60.4(5)
B4 B9 B10 59.1(6)
B3 B9 B10 107.8(7)
B4 B9 B8 107.4(7)
B3 B9 B8 59.5(5)
B10 B9 B8 107.8(8)
B4 B9 B12 106.9(7)
B3 B9 B12 105.9(7)
B10 B9 B12 61.0(6)
B8 B9 B12 58.2(6)
B4 B9 H9 122.2
B3 B9 H9 122.3
B10 B9 H9 121.4
B8 B9 H9 122.4
B12 B9 H9 122.9
C2 B6 C1 56.5(5)
C2 B6 B7 59.1(5)
C1 B6 B7 105.0(7)
C2 B6 B11 105.2(7)
C1 B6 B11 105.7(7)
B7 B6 B11 60.2(6)
C2 B6 B5 103.7(7)
C1 B6 B5 58.0(5)
B7 B6 B5 108.8(7)
B11 B6 B5 61.4(6)
C2 B6 H6 125.1
C1 B6 H6 124.7
B7 B6 H6 121.6
B11 B6 H6 121.9
B5 B6 H6 122.1
B4 B10 B5 60.0(6)
B4 B10 B9 59.7(6)
B5 B10 B9 108.1(7)
B4 B10 B12 106.5(7)
B5 B10 B12 106.7(8)
B9 B10 B12 60.1(6)
B4 B10 B11 107.8(7)
B5 B10 B11 60.6(6)
B9 B10 B11 107.7(8)
B12 B10 B11 58.5(7)
B4 B10 H10 122.2
B5 B10 H10 121.7
B9 B10 H10 121.5
B12 B10 H10 123.1
B11 B10 H10 121.9
C16 C20 H20A 109.5
C16 C20 H20B 109.5
H20A C20 H20B 109.5
C16 C20 H20C 109.5
H20A C20 H20C 109.5
H20B C20 H20C 109.5
C17 C19 H19A 109.5
C17 C19 H19B 109.5
H19A C19 H19B 109.5
C17 C19 H19C 109.5
H19A C19 H19C 109.5
H19B C19 H19C 109.5
B6 B11 B7 59.7(6)
B6 B11 B12 106.5(8)
B7 B11 B12 58.8(6)
B6 B11 B5 60.0(6)
B7 B11 B5 107.3(7)
B12 B11 B5 106.9(8)
B6 B11 B10 106.8(7)
B7 B11 B10 107.4(8)
B12 B11 B10 60.8(6)
B5 B11 B10 58.6(6)
B6 B11 H11 122.4
B7 B11 H11 122.2
B12 B11 H11 122.4
B5 B11 H11 122.5
B10 B11 H11 122.1
C2 B7 B12 104.1(7)
C2 B7 B6 59.1(5)
B12 B7 B6 108.4(8)
C2 B7 B11 105.1(7)
B12 B7 B11 60.9(6)
B6 B7 B11 60.0(6)
C2 B7 B8 58.5(5)
B12 B7 B8 59.5(6)
B6 B7 B8 108.5(6)
B11 B7 B8 108.8(7)
C2 B7 H7 125.0
B12 B7 H7 122.5
B6 B7 H7 121.1
B11 B7 H7 121.7
B8 B7 H7 121.4
B7 B12 B8 61.3(6)
B7 B12 B11 60.3(6)
B8 B12 B11 109.7(7)
B7 B12 B9 109.3(7)
B8 B12 B9 60.5(5)
B11 B12 B9 108.7(8)
B7 B12 B10 108.6(8)
B8 B12 B10 107.9(7)
B11 B12 B10 60.8(7)
B9 B12 B10 58.9(6)
B7 B12 H12 120.8
B8 B12 H12 120.8
B11 B12 H12 120.8
B9 B12 H12 121.6
B10 B12 H12 122.1
C8 C3 C7 123(2)
C8 C3 C4 130(2)
C7 C3 C4 106(2)
C8 C3 Ir1 128.4(17)
C7 C3 Ir1 70.9(12)
C4 C3 Ir1 72.0(12)
C5 C4 C9 131(2)
C5 C4 C3 110(2)
C9 C4 C3 119(2)
C5 C4 Ir1 72.8(15)
C9 C4 Ir1 125.0(15)
C3 C4 Ir1 69.2(11)
C4 C5 C6 107(3)
C4 C5 C10 123(2)
C6 C5 C10 130(2)
C4 C5 Ir1 70.7(14)
C6 C5 Ir1 68.4(16)
C10 C5 Ir1 124.5(18)
C5 C6 C7 111(2)
C5 C6 C11 123(2)
C7 C6 C11 126(2)
C5 C6 Ir1 74.2(15)
C7 C6 Ir1 71.5(14)
C11 C6 Ir1 127.5(16)
C6 C7 C3 106(2)
C6 C7 C12 123(2)
C3 C7 C12 131(2)
C6 C7 Ir1 69.8(14)
C3 C7 Ir1 70.3(13)
C12 C7 Ir1 127.7(14)
C3 C8 H8A 109.5
C3 C8 H8B 109.5
H8A C8 H8B 109.5
C3 C8 H8C 109.5
H8A C8 H8C 109.5
H8B C8 H8C 109.5
C4 C9 H9A 109.5
C4 C9 H9B 109.5
H9A C9 H9B 109.5
C4 C9 H9C 109.5
H9A C9 H9C 109.5
H9B C9 H9C 109.5
C5 C10 H10A 109.5
C5 C10 H10B 109.5
H10A C10 H10B 109.5
C5 C10 H10C 109.5
H10A C10 H10C 109.5
H10B C10 H10C 109.5
C6 C11 H11A 109.5
C6 C11 H11B 109.5
H11A C11 H11B 109.5
C6 C11 H11C 109.5
H11A C11 H11C 109.5
H11B C11 H11C 109.5
C7 C12 H12A 109.5
C7 C12 H12B 109.5
H12A C12 H12B 109.5
C7 C12 H12C 109.5
H12A C12 H12C 109.5
H12B C12 H12C 109.5
C7' C3' C4' 112(3)
C7' C3' C8' 125(2)
C4' C3' C8' 122(2)
C7' C3' Ir1 71.4(18)
C4' C3' Ir1 71.9(15)
C8' C3' Ir1 123.0(17)
C3' C4' C5' 106(2)
C3' C4' C9' 129(2)
C5' C4' C9' 125(2)
C3' C4' Ir1 70.8(16)
C5' C4' Ir1 69.4(13)
C9' C4' Ir1 128.3(16)
C6' C5' C4' 108(2)
C6' C5' C10' 123(2)
C4' C5' C10' 130(2)
C6' C5' Ir1 69.5(13)
C4' C5' Ir1 71.0(14)
C10' C5' Ir1 127.3(18)
C5' C6' C11' 121(3)
C5' C6' C7' 108(2)
C11' C6' C7' 131(3)
C5' C6' Ir1 72.5(14)
C11' C6' Ir1 127.0(16)
C7' C6' Ir1 71.4(14)
C3' C7' C12' 129(3)
C3' C7' C6' 107(3)
C12' C7' C6' 125(2)
C3' C7' Ir1 72.1(17)
C12' C7' Ir1 129(2)
C6' C7' Ir1 68.6(15)
C3' C8' H8'A 109.5
C3' C8' H8'B 109.5
H8'A C8' H8'B 109.5
C3' C8' H8'C 109.5
H8'A C8' H8'C 109.5
H8'B C8' H8'C 109.5
C4' C9' H9'A 109.5
C4' C9' H9'B 109.5
H9'A C9' H9'B 109.5
C4' C9' H9'C 109.5
H9'A C9' H9'C 109.5
H9'B C9' H9'C 109.5
C5' C10' H10D 109.5
C5' C10' H10E 109.5
H10D C10' H10E 109.5
C5' C10' H10F 109.5
H10D C10' H10F 109.5
H10E C10' H10F 109.5
C6' C11' H11D 109.5
C6' C11' H11E 109.5
H11D C11' H11E 109.5
C6' C11' H11F 109.5
H11D C11' H11F 109.5
H11E C11' H11F 109.5
C7' C12' H12D 109.5
C7' C12' H12E 109.5
H12D C12' H12E 109.5
C7' C12' H12F 109.5
H12D C12' H12F 109.5
H12E C12' H12F 109.5
N1 Ir1 C6' 93.3(7)
N1 Ir1 C6 149.7(6)
C6' Ir1 C6 66.6(10)
N1 Ir1 C3 108.1(6)
C6' Ir1 C3 27.1(7)
C6 Ir1 C3 64.3(10)
N1 Ir1 C7 146.5(6)
C6' Ir1 C7 58.6(9)
C6 Ir1 C7 38.7(8)
C3 Ir1 C7 38.9(8)
N1 Ir1 C7' 104.8(7)
C6' Ir1 C7' 40.1(9)
C6 Ir1 C7' 45.2(9)
C3 Ir1 C7' 59.5(11)
C7 Ir1 C7' 66.7(10)
N1 Ir1 C5' 118.5(8)
C6' Ir1 C5' 38.0(9)
C6 Ir1 C5' 58.9(10)
C3 Ir1 C5' 12.1(8)
C7 Ir1 C5' 28.0(8)
C7' Ir1 C5' 64.7(11)
N1 Ir1 C3' 139.7(7)
C6' Ir1 C3' 63.7(10)
C6 Ir1 C3' 10.4(9)
C3 Ir1 C3' 66.8(10)
C7 Ir1 C3' 47.1(8)
C7' Ir1 C3' 36.5(9)
C5' Ir1 C3' 63.6(11)
N1 Ir1 C4' 157.3(6)
C6' Ir1 C4' 64.9(10)
C6 Ir1 C4' 27.8(8)
C3 Ir1 C4' 49.4(8)
C7 Ir1 C4' 12.6(7)
C7' Ir1 C4' 63.5(11)
C5' Ir1 C4' 39.5(9)
C3' Ir1 C4' 37.3(9)
N1 Ir1 C4 93.2(6)
C6' Ir1 C4 13.3(7)
C6 Ir1 C4 61.9(9)
C3 Ir1 C4 38.8(8)
C7 Ir1 C4 63.9(9)
C7' Ir1 C4 27.8(8)
C5' Ir1 C4 48.3(8)
C3' Ir1 C4 56.8(9)
C4' Ir1 C4 67.3(9)
N1 Ir1 C5 112.3(7)
C6' Ir1 C5 47.9(8)
C6 Ir1 C5 37.4(8)
C3 Ir1 C5 64.1(10)
C7 Ir1 C5 64.2(10)
C7' Ir1 C5 9.7(10)
C5' Ir1 C5 67.3(11)
C3' Ir1 C5 27.9(9)
C4' Ir1 C5 58.9(10)
C4 Ir1 C5 36.5(8)
N1 Ir1 S2 81.26(18)
C6' Ir1 S2 139.5(6)
C6 Ir1 S2 99.1(7)
C3 Ir1 S2 160.9(7)
C7 Ir1 S2 131.7(6)
C7' Ir1 S2 102.4(8)
C5' Ir1 S2 157.9(8)
C3' Ir1 S2 95.2(8)
C4' Ir1 S2 119.3(6)
C4 Ir1 S2 126.3(5)
C5 Ir1 S2 97.2(7)
O1 N2 O2 109(2)
O1 N2 C18 132(2)
O2 N2 C18 118.9(12)
C13 N1 Ir1 121.2(5)
C13 N1 H1A 119.4
Ir1 N1 H1A 119.4
C1 S1 Ir1 105.0(3)
C14 S2 C2 104.4(3)
C14 S2 Ir1 98.8(3)
C2 S2 Ir1 106.2(2)

loop_
_geom_bond_atom_site_label_1
_geom_bond_atom_site_label_2
_geom_bond_distance
C2 C1 1.646(10)
C2 B3 1.693(11)
C2 B8 1.714(11)
C2 B6 1.719(13)
C2 B7 1.719(11)
C2 S2 1.817(8)
C15 C14 1.391(11)
C15 C16 1.400(13)
C15 H15A 0.9300
C14 C13 1.413(10)
C14 S2 1.751(8)
C1 B4 1.703(11)
C1 B3 1.717(12)
C1 B5 1.723(12)
C1 B6 1.757(12)
C1 S1 1.781(7)
C13 N1 1.331(9)
C13 C18 1.420(11)
B3 B8 1.780(12)
B3 B4 1.786(13)
B3 B9 1.789(12)
B3 H3 1.1000
C18 C17 1.412(13)
C18 N2 1.452(13)
B8 B12 1.756(14)
B8 B7 1.787(14)
B8 B9 1.797(14)
B8 H8 1.1000
C16 C17 1.366(14)
C16 C20 1.496(14)
B5 B4 1.770(14)
B5 B10 1.788(15)
B5 B6 1.799(15)
B5 B11 1.825(15)
B5 H5 1.1000
C17 C19 1.513(13)
B4 B10 1.755(13)
B4 B9 1.764(14)
B4 H4 1.1000
B9 B10 1.792(16)
B9 B12 1.812(15)
B9 H9 1.1000
B6 B7 1.768(15)
B6 B11 1.773(14)
B6 H6 1.1000
B10 B12 1.829(16)
B10 B11 1.830(16)
B10 H10 1.1000
C20 H20A 0.9600
C20 H20B 0.9600
C20 H20C 0.9600
C19 H19A 0.9600
C19 H19B 0.9600
C19 H19C 0.9600
B11 B7 1.777(17)
B11 B12 1.787(17)
B11 H11 1.1000
B7 B12 1.750(15)
B7 H7 1.1000
B12 H12 1.1000
C3 C8 1.43(3)
C3 C7 1.45(3)
C3 C4 1.46(3)
C3 Ir1 2.17(2)
C4 C5 1.39(3)
C4 C9 1.43(3)
C4 Ir1 2.21(2)
C5 C6 1.41(3)
C5 C10 1.54(4)
C5 Ir1 2.23(3)
C6 C7 1.44(3)
C6 C11 1.51(3)
C6 Ir1 2.16(3)
C7 C12 1.54(3)
C7 Ir1 2.18(2)
C8 H8A 0.9600
C8 H8B 0.9600
C8 H8C 0.9600
C9 H9A 0.9600
C9 H9B 0.9600
C9 H9C 0.9600
C10 H10A 0.9600
C10 H10B 0.9600
C10 H10C 0.9600
C11 H11A 0.9600
C11 H11B 0.9600
C11 H11C 0.9600
C12 H12A 0.9600
C12 H12B 0.9600
C12 H12C 0.9600
C3' C7' 1.37(4)
C3' C4' 1.41(3)
C3' C8' 1.56(3)
C3' Ir1 2.19(3)
C4' C5' 1.49(3)
C4' C9' 1.51(3)
C4' Ir1 2.21(2)
C5' C6' 1.41(3)
C5' C10' 1.51(3)
C5' Ir1 2.18(3)
C6' C11' 1.46(3)
C6' C7' 1.48(3)
C6' Ir1 2.15(2)
C7' C12' 1.48(4)
C7' Ir1 2.18(3)
C8' H8'A 0.9600
C8' H8'B 0.9600
C8' H8'C 0.9600
C9' H9'A 0.9600
C9' H9'B 0.9600
C9' H9'C 0.9600
C10' H10D 0.9600
C10' H10E 0.9600
C10' H10F 0.9600
C11' H11D 0.9600
C11' H11E 0.9600
C11' H11F 0.9600
C12' H12D 0.9600
C12' H12E 0.9600
C12' H12F 0.9600
Ir1 N1 2.057(6)
Ir1 S2 2.3121(18)
N2 O1 1.10(2)
N2 O2 1.36(3)
N1 H1A 0.8600

loop_
_geom_torsion_atom_site_label_1
_geom_torsion_atom_site_label_2
_geom_torsion_atom_site_label_3
_geom_torsion_atom_site_label_4
_geom_torsion
C16 C15 C14 C13 2.7(12)
C16 C15 C14 S2 177.9(6)
B3 C2 C1 B4 -40.6(6)
B8 C2 C1 B4 -1.4(8)
B6 C2 C1 B4 105.5(7)
B7 C2 C1 B4 67.1(8)
S2 C2 C1 B4 -152.5(5)
B8 C2 C1 B3 39.2(6)
B6 C2 C1 B3 146.1(6)
B7 C2 C1 B3 107.7(7)
S2 C2 C1 B3 -111.8(6)
B3 C2 C1 B5 -107.3(7)
B8 C2 C1 B5 -68.1(8)
B6 C2 C1 B5 38.8(6)
B7 C2 C1 B5 0.3(8)
S2 C2 C1 B5 140.8(6)
B3 C2 C1 B6 -146.1(6)
B8 C2 C1 B6 -106.9(7)
B7 C2 C1 B6 -38.4(6)
S2 C2 C1 B6 102.1(6)
B3 C2 C1 S1 107.7(6)
B8 C2 C1 S1 146.8(5)
B6 C2 C1 S1 -106.2(6)
B7 C2 C1 S1 -144.7(6)
S2 C2 C1 S1 -4.2(8)
C15 C14 C13 N1 170.3(7)
S2 C14 C13 N1 -5.1(10)
C15 C14 C13 C18 -7.1(11)
S2 C14 C13 C18 177.6(6)
B8 C2 B3 C1 -138.9(6)
B6 C2 B3 C1 -33.5(6)
B7 C2 B3 C1 -103.0(7)
S2 C2 B3 C1 106.6(6)
C1 C2 B3 B8 138.9(6)
B6 C2 B3 B8 105.4(7)
B7 C2 B3 B8 35.9(7)
S2 C2 B3 B8 -114.5(6)
C1 C2 B3 B4 37.0(5)
B8 C2 B3 B4 -102.0(6)
B6 C2 B3 B4 3.5(8)
B7 C2 B3 B4 -66.0(8)
S2 C2 B3 B4 143.6(5)
C1 C2 B3 B9 98.3(7)
B8 C2 B3 B9 -40.7(6)
B6 C2 B3 B9 64.8(8)
B7 C2 B3 B9 -4.7(9)
S2 C2 B3 B9 -155.1(5)
B4 C1 B3 C2 136.5(6)
B5 C1 B3 C2 100.4(7)
B6 C1 B3 C2 31.8(6)
S1 C1 B3 C2 -109.8(6)
C2 C1 B3 B8 -35.8(5)
B4 C1 B3 B8 100.7(6)
B5 C1 B3 B8 64.6(8)
B6 C1 B3 B8 -4.1(8)
S1 C1 B3 B8 -145.6(5)
C2 C1 B3 B4 -136.5(6)
B5 C1 B3 B4 -36.1(7)
B6 C1 B3 B4 -104.8(7)
S1 C1 B3 B4 113.7(6)
C2 C1 B3 B9 -98.8(6)
B4 C1 B3 B9 37.7(6)
B5 C1 B3 B9 1.6(8)
B6 C1 B3 B9 -67.0(8)
S1 C1 B3 B9 151.4(5)
N1 C13 C18 C17 -168.9(8)
C14 C13 C18 C17 8.1(12)
N1 C13 C18 N2 9.3(13)
C14 C13 C18 N2 -173.7(8)
C1 C2 B8 B12 64.9(8)
B3 C2 B8 B12 103.6(7)
B6 C2 B8 B12 -4.3(9)
B7 C2 B8 B12 -39.8(7)
S2 C2 B8 B12 -146.2(6)
C1 C2 B8 B3 -38.7(6)
B6 C2 B8 B3 -107.9(7)
B7 C2 B8 B3 -143.3(7)
S2 C2 B8 B3 110.2(6)
C1 C2 B8 B7 104.6(7)
B3 C2 B8 B7 143.3(7)
B6 C2 B8 B7 35.4(7)
S2 C2 B8 B7 -106.4(7)
C1 C2 B8 B9 1.4(8)
B3 C2 B8 B9 40.2(6)
B6 C2 B8 B9 -67.7(8)
B7 C2 B8 B9 -103.2(7)
S2 C2 B8 B9 150.4(5)
C1 B3 B8 C2 35.2(5)
B4 B3 B8 C2 96.1(7)
B9 B3 B8 C2 133.7(7)
C2 B3 B8 B12 -95.1(7)
C1 B3 B8 B12 -59.9(8)
B4 B3 B8 B12 1.0(9)
B9 B3 B8 B12 38.6(7)
C2 B3 B8 B7 -32.4(6)
C1 B3 B8 B7 2.8(8)
B4 B3 B8 B7 63.7(8)
B9 B3 B8 B7 101.3(8)
C2 B3 B8 B9 -133.7(7)
C1 B3 B8 B9 -98.5(7)
B4 B3 B8 B9 -37.6(6)
C14 C15 C16 C17 1.6(12)
C14 C15 C16 C20 -177.8(7)
C2 C1 B5 B4 102.2(7)
B3 C1 B5 B4 36.4(7)
B6 C1 B5 B4 140.3(7)
S1 C1 B5 B4 -112.9(6)
C2 C1 B5 B10 63.9(8)
B4 C1 B5 B10 -38.3(7)
B3 C1 B5 B10 -1.9(9)
B6 C1 B5 B10 102.0(8)
S1 C1 B5 B10 -151.2(6)
C2 C1 B5 B6 -38.1(6)
B4 C1 B5 B6 -140.3(7)
B3 C1 B5 B6 -103.9(7)
S1 C1 B5 B6 106.9(7)
C2 C1 B5 B11 0.8(9)
B4 C1 B5 B11 -101.5(8)
B3 C1 B5 B11 -65.1(8)
B6 C1 B5 B11 38.8(7)
S1 C1 B5 B11 145.7(6)
C15 C16 C17 C18 -0.8(12)
C20 C16 C17 C18 178.6(8)
C15 C16 C17 C19 178.1(8)
C20 C16 C17 C19 -2.5(13)
C13 C18 C17 C16 -4.4(13)
N2 C18 C17 C16 177.5(9)
C13 C18 C17 C19 176.8(8)
N2 C18 C17 C19 -1.4(13)
C2 C1 B4 B10 -63.5(8)
B3 C1 B4 B10 -103.0(7)
B5 C1 B4 B10 39.7(7)
B6 C1 B4 B10 1.9(9)
S1 C1 B4 B10 149.2(6)
C2 C1 B4 B9 0.7(8)
B3 C1 B4 B9 -38.7(6)
B5 C1 B4 B9 103.9(7)
B6 C1 B4 B9 66.2(8)
S1 C1 B4 B9 -146.6(6)
C2 C1 B4 B5 -103.2(7)
B3 C1 B4 B5 -142.7(7)
B6 C1 B4 B5 -37.8(7)
S1 C1 B4 B5 109.4(7)
C2 C1 B4 B3 39.5(5)
B5 C1 B4 B3 142.7(7)
B6 C1 B4 B3 104.9(7)
S1 C1 B4 B3 -107.9(6)
B10 B5 B4 C1 135.7(8)
B6 B5 B4 C1 35.4(6)
B11 B5 B4 C1 97.1(7)
C1 B5 B4 B10 -135.7(8)
B6 B5 B4 B10 -100.3(8)
B11 B5 B4 B10 -38.5(7)
C1 B5 B4 B9 -97.9(7)
B10 B5 B4 B9 37.8(7)
B6 B5 B4 B9 -62.5(8)
B11 B5 B4 B9 -0.8(9)
C1 B5 B4 B3 -33.3(6)
B10 B5 B4 B3 102.4(7)
B6 B5 B4 B3 2.1(9)
B11 B5 B4 B3 63.8(8)
C2 B3 B4 C1 -36.8(5)
B8 B3 B4 C1 -98.2(6)
B9 B3 B4 C1 -136.5(7)
C2 B3 B4 B10 61.7(8)
C1 B3 B4 B10 98.5(7)
B8 B3 B4 B10 0.2(9)
B9 B3 B4 B10 -38.0(7)
C2 B3 B4 B9 99.7(6)
C1 B3 B4 B9 136.5(7)
B8 B3 B4 B9 38.2(6)
C2 B3 B4 B5 -3.3(8)
C1 B3 B4 B5 33.5(6)
B8 B3 B4 B5 -64.7(8)
B9 B3 B4 B5 -103.0(8)
C1 B4 B9 B3 38.0(6)
B10 B4 B9 B3 138.5(8)
B5 B4 B9 B3 100.9(7)
C1 B4 B9 B10 -100.6(7)
B5 B4 B9 B10 -37.7(7)
B3 B4 B9 B10 -138.5(8)
C1 B4 B9 B8 0.2(8)
B10 B4 B9 B8 100.7(8)
B5 B4 B9 B8 63.1(8)
B3 B4 B9 B8 -37.8(6)
C1 B4 B9 B12 -61.0(8)
B10 B4 B9 B12 39.5(7)
B5 B4 B9 B12 1.9(9)
B3 B4 B9 B12 -99.0(7)
C2 B3 B9 B4 -97.2(7)
C1 B3 B9 B4 -37.3(6)
B8 B3 B9 B4 -137.2(7)
C2 B3 B9 B10 -60.6(9)
C1 B3 B9 B10 -0.6(9)
B8 B3 B9 B10 -100.6(8)
B4 B3 B9 B10 36.6(7)
C2 B3 B9 B8 40.0(6)
C1 B3 B9 B8 99.9(7)
B4 B3 B9 B8 137.2(7)
C2 B3 B9 B12 3.4(9)
C1 B3 B9 B12 63.4(8)
B8 B3 B9 B12 -36.5(7)
B4 B3 B9 B12 100.7(8)
C2 B8 B9 B4 -0.9(8)
B12 B8 B9 B4 -99.4(8)
B3 B8 B9 B4 38.2(6)
B7 B8 B9 B4 -62.2(8)
C2 B8 B9 B3 -39.1(6)
B12 B8 B9 B3 -137.6(8)
B7 B8 B9 B3 -100.4(7)
C2 B8 B9 B10 61.4(8)
B12 B8 B9 B10 -37.1(7)
B3 B8 B9 B10 100.6(7)
B7 B8 B9 B10 0.1(8)
C2 B8 B9 B12 98.5(7)
B3 B8 B9 B12 137.6(8)
B7 B8 B9 B12 37.2(6)
B3 C2 B6 C1 33.2(6)
B8 C2 B6 C1 103.6(7)
B7 C2 B6 C1 139.3(7)
S2 C2 B6 C1 -110.3(5)
C1 C2 B6 B7 -139.3(7)
B3 C2 B6 B7 -106.2(7)
B8 C2 B6 B7 -35.7(7)
S2 C2 B6 B7 110.4(6)
C1 C2 B6 B11 -99.0(7)
B3 C2 B6 B11 -65.9(8)
B8 C2 B6 B11 4.6(9)
B7 C2 B6 B11 40.3(7)
S2 C2 B6 B11 150.7(6)
C1 C2 B6 B5 -35.4(6)
B3 C2 B6 B5 -2.2(8)
B8 C2 B6 B5 68.2(8)
B7 C2 B6 B5 104.0(7)
S2 C2 B6 B5 -145.6(6)
B4 C1 B6 C2 -100.7(7)
B3 C1 B6 C2 -31.7(6)
B5 C1 B6 C2 -138.4(7)
S1 C1 B6 C2 110.4(6)
C2 C1 B6 B7 35.4(6)
B4 C1 B6 B7 -65.3(8)
B3 C1 B6 B7 3.6(8)
B5 C1 B6 B7 -103.1(8)
S1 C1 B6 B7 145.7(6)
C2 C1 B6 B11 98.1(8)
B4 C1 B6 B11 -2.6(10)
B3 C1 B6 B11 66.3(9)
B5 C1 B6 B11 -40.4(7)
S1 C1 B6 B11 -151.6(6)
C2 C1 B6 B5 138.4(7)
B4 C1 B6 B5 37.8(7)
B3 C1 B6 B5 106.7(7)
S1 C1 B6 B5 -111.2(7)
C1 B5 B6 C2 34.7(6)
B4 B5 B6 C2 -0.1(9)
B10 B5 B6 C2 -62.4(8)
B11 B5 B6 C2 -100.1(8)
B4 B5 B6 C1 -34.8(6)
B10 B5 B6 C1 -97.1(8)
B11 B5 B6 C1 -134.8(8)
C1 B5 B6 B7 96.3(7)
B4 B5 B6 B7 61.5(9)
B10 B5 B6 B7 -0.8(9)
B11 B5 B6 B7 -38.5(7)
C1 B5 B6 B11 134.8(8)
B4 B5 B6 B11 100.0(8)
B10 B5 B6 B11 37.7(7)
C1 B4 B10 B5 -39.0(7)
B9 B4 B10 B5 -139.0(8)
B3 B4 B10 B5 -101.3(7)
C1 B4 B10 B9 100.0(7)
B5 B4 B10 B9 139.0(8)
B3 B4 B10 B9 37.7(7)
C1 B4 B10 B12 61.0(9)
B9 B4 B10 B12 -39.0(7)
B5 B4 B10 B12 100.0(8)
B3 B4 B10 B12 -1.3(10)
C1 B4 B10 B11 -0.5(10)
B9 B4 B10 B11 -100.5(9)
B5 B4 B10 B11 38.5(8)
B3 B4 B10 B11 -62.8(10)
C1 B5 B10 B4 37.9(6)
B6 B5 B10 B4 100.4(8)
B11 B5 B10 B4 137.1(8)
C1 B5 B10 B9 1.4(10)
B4 B5 B10 B9 -36.6(7)
B6 B5 B10 B9 63.8(9)
B11 B5 B10 B9 100.5(9)
C1 B5 B10 B12 -61.9(9)
B4 B5 B10 B12 -99.8(8)
B6 B5 B10 B12 0.6(9)
B11 B5 B10 B12 37.3(7)
C1 B5 B10 B11 -99.2(8)
B4 B5 B10 B11 -137.1(8)
B6 B5 B10 B11 -36.7(7)
B3 B9 B10 B4 -37.2(7)
B8 B9 B10 B4 -100.0(7)
B12 B9 B10 B4 -135.9(7)
B4 B9 B10 B5 36.7(7)
B3 B9 B10 B5 -0.5(10)
B8 B9 B10 B5 -63.3(9)
B12 B9 B10 B5 -99.2(8)
B4 B9 B10 B12 135.9(7)
B3 B9 B10 B12 98.7(8)
B8 B9 B10 B12 35.9(6)
B4 B9 B10 B11 100.7(7)
B3 B9 B10 B11 63.5(9)
B8 B9 B10 B11 0.7(9)
B12 B9 B10 B11 -35.2(7)
C2 B6 B11 B7 -39.7(6)
C1 B6 B11 B7 -98.6(7)
B5 B6 B11 B7 -137.2(8)
C2 B6 B11 B12 -2.8(9)
C1 B6 B11 B12 -61.6(9)
B7 B6 B11 B12 37.0(7)
B5 B6 B11 B12 -100.3(8)
C2 B6 B11 B5 97.5(7)
C1 B6 B11 B5 38.7(7)
B7 B6 B11 B5 137.2(8)
C2 B6 B11 B10 61.0(9)
C1 B6 B11 B10 2.1(10)
B7 B6 B11 B10 100.7(9)
B5 B6 B11 B10 -36.6(8)
C1 B5 B11 B6 -39.4(7)
B4 B5 B11 B6 -100.3(8)
B10 B5 B11 B6 -138.1(8)
C1 B5 B11 B7 -1.5(10)
B4 B5 B11 B7 -62.5(9)
B10 B5 B11 B7 -100.2(9)
B6 B5 B11 B7 37.9(7)
C1 B5 B11 B12 60.3(9)
B4 B5 B11 B12 -0.7(9)
B10 B5 B11 B12 -38.4(7)
B6 B5 B11 B12 99.7(8)
C1 B5 B11 B10 98.7(8)
B4 B5 B11 B10 37.7(7)
B6 B5 B11 B10 138.1(8)
B4 B10 B11 B6 -1.1(11)
B5 B10 B11 B6 37.2(8)
B9 B10 B11 B6 -64.1(10)
B12 B10 B11 B6 -99.9(9)
B4 B10 B11 B7 61.7(10)
B5 B10 B11 B7 100.0(8)
B9 B10 B11 B7 -1.3(9)
B12 B10 B11 B7 -37.1(6)
B4 B10 B11 B12 98.8(8)
B5 B10 B11 B12 137.1(8)
B9 B10 B11 B12 35.8(7)
B4 B10 B11 B5 -38.2(7)
B9 B10 B11 B5 -101.2(8)
B12 B10 B11 B5 -137.1(8)
C1 C2 B7 B12 -64.4(9)
B3 C2 B7 B12 3.9(10)
B8 C2 B7 B12 39.9(7)
B6 C2 B7 B12 -103.3(8)
S2 C2 B7 B12 155.2(6)
C1 C2 B7 B6 38.9(6)
B3 C2 B7 B6 107.2(7)
B8 C2 B7 B6 143.2(7)
S2 C2 B7 B6 -101.5(6)
C1 C2 B7 B11 -1.3(9)
B3 C2 B7 B11 67.0(9)
B8 C2 B7 B11 103.1(8)
B6 C2 B7 B11 -40.2(7)
S2 C2 B7 B11 -141.7(6)
C1 C2 B7 B8 -104.4(7)
B3 C2 B7 B8 -36.0(7)
B6 C2 B7 B8 -143.2(7)
S2 C2 B7 B8 115.3(6)
C1 B6 B7 C2 -34.2(5)
B11 B6 B7 C2 -134.0(7)
B5 B6 B7 C2 -95.0(7)
C2 B6 B7 B12 95.7(7)
C1 B6 B7 B12 61.4(8)
B11 B6 B7 B12 -38.4(7)
B5 B6 B7 B12 0.7(9)
C2 B6 B7 B11 134.0(7)
C1 B6 B7 B11 99.8(7)
B5 B6 B7 B11 39.0(7)
C2 B6 B7 B8 32.6(6)
C1 B6 B7 B8 -1.7(9)
B11 B6 B7 B8 -101.5(8)
B5 B6 B7 B8 -62.4(9)
B6 B11 B7 C2 39.7(6)
B12 B11 B7 C2 -98.0(7)
B5 B11 B7 C2 1.7(9)
B10 B11 B7 C2 -60.0(8)
B6 B11 B7 B12 137.6(7)
B5 B11 B7 B12 99.7(8)
B10 B11 B7 B12 38.0(7)
B12 B11 B7 B6 -137.6(7)
B5 B11 B7 B6 -38.0(7)
B10 B11 B7 B6 -99.6(8)
B6 B11 B7 B8 101.0(7)
B12 B11 B7 B8 -36.6(6)
B5 B11 B7 B8 63.0(9)
B10 B11 B7 B8 1.4(9)
B12 B8 B7 C2 133.7(8)
B3 B8 B7 C2 32.1(6)
B9 B8 B7 C2 95.6(7)
C2 B8 B7 B12 -133.7(8)
B3 B8 B7 B12 -101.6(7)
B9 B8 B7 B12 -38.2(7)
C2 B8 B7 B6 -32.8(6)
B12 B8 B7 B6 101.0(8)
B3 B8 B7 B6 -0.7(9)
B9 B8 B7 B6 62.8(8)
C2 B8 B7 B11 -96.5(7)
B12 B8 B7 B11 37.2(7)
B3 B8 B7 B11 -64.4(8)
B9 B8 B7 B11 -0.9(8)
C2 B7 B12 B8 -39.4(6)
B6 B7 B12 B8 -101.0(7)
B11 B7 B12 B8 -139.0(7)
C2 B7 B12 B11 99.6(8)
B6 B7 B12 B11 38.0(7)
B8 B7 B12 B11 139.0(7)
C2 B7 B12 B9 -1.4(10)
B6 B7 B12 B9 -63.0(10)
B11 B7 B12 B9 -101.0(8)
B8 B7 B12 B9 38.0(7)
C2 B7 B12 B10 61.3(9)
B6 B7 B12 B10 -0.3(9)
B11 B7 B12 B10 -38.3(7)
B8 B7 B12 B10 100.7(8)
C2 B8 B12 B7 39.5(6)
B3 B8 B12 B7 100.0(7)
B9 B8 B12 B7 138.1(7)
C2 B8 B12 B11 2.3(9)
B3 B8 B12 B11 62.8(9)
B7 B8 B12 B11 -37.2(7)
B9 B8 B12 B11 100.8(8)
C2 B8 B12 B9 -98.5(7)
B3 B8 B12 B9 -38.0(7)
B7 B8 B12 B9 -138.1(7)
C2 B8 B12 B10 -62.3(9)
B3 B8 B12 B10 -1.8(10)
B7 B8 B12 B10 -101.8(8)
B9 B8 B12 B10 36.2(7)
B6 B11 B12 B7 -37.4(7)
B5 B11 B12 B7 -100.3(7)
B10 B11 B12 B7 -137.7(7)
B6 B11 B12 B8 0.3(10)
B7 B11 B12 B8 37.7(7)
B5 B11 B12 B8 -62.6(9)
B10 B11 B12 B8 -100.0(8)
B6 B11 B12 B9 64.7(9)
B7 B11 B12 B9 102.1(7)
B5 B11 B12 B9 1.8(9)
B10 B11 B12 B9 -35.6(7)
B6 B11 B12 B10 100.3(8)
B7 B11 B12 B10 137.7(7)
B5 B11 B12 B10 37.4(7)
B4 B9 B12 B7 61.9(9)
B3 B9 B12 B7 -1.3(10)
B10 B9 B12 B7 100.6(9)
B8 B9 B12 B7 -38.4(7)
B4 B9 B12 B8 100.3(7)
B3 B9 B12 B8 37.1(6)
B10 B9 B12 B8 139.0(7)
B4 B9 B12 B11 -2.3(9)
B3 B9 B12 B11 -65.5(9)
B10 B9 B12 B11 36.4(7)
B8 B9 B12 B11 -102.6(8)
B4 B9 B12 B10 -38.6(6)
B3 B9 B12 B10 -101.8(8)
B8 B9 B12 B10 -139.0(7)
B4 B10 B12 B7 -63.0(9)
B5 B10 B12 B7 -0.2(10)
B9 B10 B12 B7 -101.8(8)
B11 B10 B12 B7 38.1(7)
B4 B10 B12 B8 1.9(10)
B5 B10 B12 B8 64.8(9)
B9 B10 B12 B8 -36.9(7)
B11 B10 B12 B8 103.0(8)
B4 B10 B12 B11 -101.1(8)
B5 B10 B12 B11 -38.3(7)
B9 B10 B12 B11 -139.9(7)
B4 B10 B12 B9 38.8(7)
B5 B10 B12 B9 101.7(8)
B11 B10 B12 B9 139.9(7)
C8 C3 C4 C5 -173(2)
C7 C3 C4 C5 -2(2)
Ir1 C3 C4 C5 61.4(17)
C8 C3 C4 C9 6(3)
C7 C3 C4 C9 177.5(18)
Ir1 C3 C4 C9 -119.5(18)
C8 C3 C4 Ir1 125(2)
C7 C3 C4 Ir1 -63.1(14)
C9 C4 C5 C6 -179(2)
C3 C4 C5 C6 0(3)
Ir1 C4 C5 C6 59.2(17)
C9 C4 C5 C10 2(4)
C3 C4 C5 C10 -179(2)
Ir1 C4 C5 C10 -119(2)
C9 C4 C5 Ir1 122(2)
C3 C4 C5 Ir1 -59.2(15)
C4 C5 C6 C7 2(3)
C10 C5 C6 C7 -180(3)
Ir1 C5 C6 C7 62.6(17)
C4 C5 C6 C11 174(2)
C10 C5 C6 C11 -7(4)
Ir1 C5 C6 C11 -125(2)
C4 C5 C6 Ir1 -60.7(17)
C10 C5 C6 Ir1 118(3)
C5 C6 C7 C3 -3(3)
C11 C6 C7 C3 -175(2)
Ir1 C6 C7 C3 61.4(14)
C5 C6 C7 C12 173(2)
C11 C6 C7 C12 1(3)
Ir1 C6 C7 C12 -122.6(19)
C5 C6 C7 Ir1 -64.3(18)
C11 C6 C7 Ir1 123(2)
C8 C3 C7 C6 175(2)
C4 C3 C7 C6 3(2)
Ir1 C3 C7 C6 -61.1(15)
C8 C3 C7 C12 -1(4)
C4 C3 C7 C12 -173(2)
Ir1 C3 C7 C12 123(2)
C8 C3 C7 Ir1 -124(2)
C4 C3 C7 Ir1 63.8(14)
C7' C3' C4' C5' 1(3)
C8' C3' C4' C5' 179(2)
Ir1 C3' C4' C5' 61.0(15)
C7' C3' C4' C9' 176(3)
C8' C3' C4' C9' -6(4)
Ir1 C3' C4' C9' -124(2)
C7' C3' C4' Ir1 -60(2)
C8' C3' C4' Ir1 118(2)
C3' C4' C5' C6' -2(2)
C9' C4' C5' C6' -177(2)
Ir1 C4' C5' C6' 60.2(15)
C3' C4' C5' C10' 175(3)
C9' C4' C5' C10' 0(4)
Ir1 C4' C5' C10' -123(3)
C3' C4' C5' Ir1 -61.9(16)
C9' C4' C5' Ir1 123(2)
C4' C5' C6' C11' 176(2)
C10' C5' C6' C11' -1(3)
Ir1 C5' C6' C11' -123(2)
C4' C5' C6' C7' 2(3)
C10' C5' C6' C7' -175(2)
Ir1 C5' C6' C7' 63.1(17)
C4' C5' C6' Ir1 -61.2(15)
C10' C5' C6' Ir1 122(2)
C4' C3' C7' C12' -174(3)
C8' C3' C7' C12' 8(5)
Ir1 C3' C7' C12' 126(3)
C4' C3' C7' C6' 0(3)
C8' C3' C7' C6' -178(2)
Ir1 C3' C7' C6' -60.1(17)
C4' C3' C7' Ir1 60.4(19)
C8' C3' C7' Ir1 -118(3)
C5' C6' C7' C3' -1(3)
C11' C6' C7' C3' -174(3)
Ir1 C6' C7' C3' 62.4(19)
C5' C6' C7' C12' 173(3)
C11' C6' C7' C12' 0(4)
Ir1 C6' C7' C12' -123(3)
C5' C6' C7' Ir1 -63.8(16)
C11' C6' C7' Ir1 123(3)
C5' C6' Ir1 N1 -134.6(16)
C11' C6' Ir1 N1 -19(3)
C7' C6' Ir1 N1 109.1(14)
C5' C6' Ir1 C6 68.9(16)
C11' C6' Ir1 C6 -175(3)
C7' C6' Ir1 C6 -47.4(15)
C5' C6' Ir1 C3 -10(3)
C11' C6' Ir1 C3 106(3)
C7' C6' Ir1 C3 -126(3)
C5' C6' Ir1 C7 26.0(15)
C11' C6' Ir1 C7 142(3)
C7' C6' Ir1 C7 -90.3(15)
C5' C6' Ir1 C7' 116(2)
C11' C6' Ir1 C7' -128(3)
C11' C6' Ir1 C5' 116(3)
C7' C6' Ir1 C5' -116(2)
C5' C6' Ir1 C3' 80.0(17)
C11' C6' Ir1 C3' -164(3)
C7' C6' Ir1 C3' -36.3(14)
C5' C6' Ir1 C4' 38.4(16)
C11' C6' Ir1 C4' 154(3)
C7' C6' Ir1 C4' -77.9(16)
C5' C6' Ir1 C4 136(6)
C11' C6' Ir1 C4 -108(6)
C7' C6' Ir1 C4 19(5)
C5' C6' Ir1 C5 108(2)
C11' C6' Ir1 C5 -136(3)
C7' C6' Ir1 C5 -8(2)
C5' C6' Ir1 S2 145.0(15)
C11' C6' Ir1 S2 -99(3)
C7' C6' Ir1 S2 29(2)
C5 C6 Ir1 N1 -2(3)
C7 C6 Ir1 N1 -120.5(15)
C11 C6 Ir1 N1 118.3(17)
C5 C6 Ir1 C6' 50.5(15)
C7 C6 Ir1 C6' -68.5(15)
C11 C6 Ir1 C6' 170(2)
C5 C6 Ir1 C3 80.3(16)
C7 C6 Ir1 C3 -38.7(14)
C11 C6 Ir1 C3 -160(2)
C5 C6 Ir1 C7 119(2)
C11 C6 Ir1 C7 -121(2)
C5 C6 Ir1 C7' 9(2)
C7 C6 Ir1 C7' -110(2)
C11 C6 Ir1 C7' 128(3)
C5 C6 Ir1 C5' 92.7(17)
C7 C6 Ir1 C5' -26.3(13)
C11 C6 Ir1 C5' -147(2)
C5 C6 Ir1 C3' -21(7)
C7 C6 Ir1 C3' -140(9)
C11 C6 Ir1 C3' 98(9)
C5 C6 Ir1 C4' 131(3)
C7 C6 Ir1 C4' 12(2)
C11 C6 Ir1 C4' -109(3)
C5 C6 Ir1 C4 36.6(14)
C7 C6 Ir1 C4 -82.3(15)
C11 C6 Ir1 C4 156(2)
C7 C6 Ir1 C5 -119(2)
C11 C6 Ir1 C5 120(3)
C5 C6 Ir1 S2 -89.9(15)
C7 C6 Ir1 S2 151.2(13)
C11 C6 Ir1 S2 30.0(18)
C8 C3 Ir1 N1 -55(2)
C7 C3 Ir1 N1 -173.2(12)
C4 C3 Ir1 N1 71.8(14)
C8 C3 Ir1 C6' -115(3)
C7 C3 Ir1 C6' 127(3)
C4 C3 Ir1 C6' 12(2)
C8 C3 Ir1 C6 156(2)
C7 C3 Ir1 C6 38.5(13)
C4 C3 Ir1 C6 -76.5(14)
C8 C3 Ir1 C7 118(3)
C4 C3 Ir1 C7 -115(2)
C8 C3 Ir1 C7' -152(2)
C7 C3 Ir1 C7' 89.9(15)
C4 C3 Ir1 C7' -25.0(13)
C8 C3 Ir1 C5' 95(7)
C7 C3 Ir1 C5' -22(6)
C4 C3 Ir1 C5' -137(7)
C8 C3 Ir1 C3' 167(2)
C7 C3 Ir1 C3' 49.6(14)
C4 C3 Ir1 C3' -65.4(14)
C8 C3 Ir1 C4' 128(2)
C7 C3 Ir1 C4' 10.2(17)
C4 C3 Ir1 C4' -104.8(17)
C8 C3 Ir1 C4 -127(3)
C7 C3 Ir1 C4 115(2)
C8 C3 Ir1 C5 -162(2)
C7 C3 Ir1 C5 80.3(15)
C4 C3 Ir1 C5 -34.7(13)
C8 C3 Ir1 S2 -172.6(13)
C7 C3 Ir1 S2 70(2)
C4 C3 Ir1 S2 -45(3)
C6 C7 Ir1 N1 128.0(13)
C3 C7 Ir1 N1 12(2)
C12 C7 Ir1 N1 -115.0(18)
C6 C7 Ir1 C6' 91.0(15)
C3 C7 Ir1 C6' -25.3(13)
C12 C7 Ir1 C6' -152(2)
C3 C7 Ir1 C6 -116(2)
C12 C7 Ir1 C6 117(2)
C6 C7 Ir1 C3 116(2)
C12 C7 Ir1 C3 -127(2)
C6 C7 Ir1 C7' 46.5(14)
C3 C7 Ir1 C7' -69.8(15)
C12 C7 Ir1 C7' 163(2)
C6 C7 Ir1 C5' 126(3)
C3 C7 Ir1 C5' 10(3)
C12 C7 Ir1 C5' -117(3)
C6 C7 Ir1 C3' 9.0(19)
C3 C7 Ir1 C3' -107.2(19)
C12 C7 Ir1 C3' 126(2)
C6 C7 Ir1 C4' -26(5)
C3 C7 Ir1 C4' -142(6)
C12 C7 Ir1 C4' 91(6)
C6 C7 Ir1 C4 77.0(15)
C3 C7 Ir1 C4 -39.3(14)
C12 C7 Ir1 C4 -166(2)
C6 C7 Ir1 C5 36.2(13)
C3 C7 Ir1 C5 -80.0(16)
C12 C7 Ir1 C5 153(2)
C6 C7 Ir1 S2 -39.6(17)
C3 C7 Ir1 S2 -155.8(13)
C12 C7 Ir1 S2 77.4(18)
C3' C7' Ir1 N1 165.9(15)
C12' C7' Ir1 N1 40(2)
C6' C7' Ir1 N1 -77.3(15)
C3' C7' Ir1 C6' -117(2)
C12' C7' Ir1 C6' 118(3)
C3' C7' Ir1 C6 -9(2)
C12' C7' Ir1 C6 -134(3)
C6' C7' Ir1 C6 108(2)
C3' C7' Ir1 C3 -91.5(18)
C12' C7' Ir1 C3 143(3)
C6' C7' Ir1 C3 25.2(13)
C3' C7' Ir1 C7 -48.5(16)
C12' C7' Ir1 C7 -174(3)
C6' C7' Ir1 C7 68.3(15)
C3' C7' Ir1 C5' -79.1(18)
C12' C7' Ir1 C5' 155(3)
C6' C7' Ir1 C5' 37.7(15)
C12' C7' Ir1 C3' -125(3)
C6' C7' Ir1 C3' 117(2)
C3' C7' Ir1 C4' -35.0(16)
C12' C7' Ir1 C4' -160(3)
C6' C7' Ir1 C4' 81.8(16)
C3' C7' Ir1 C4 -126(3)
C12' C7' Ir1 C4 108(3)
C6' C7' Ir1 C4 -9(2)
C3' C7' Ir1 C5 24(8)
C12' C7' Ir1 C5 -101(10)
C6' C7' Ir1 C5 141(10)
C3' C7' Ir1 S2 81.8(17)
C12' C7' Ir1 S2 -44(2)
C6' C7' Ir1 S2 -161.4(14)
C6' C5' Ir1 N1 54.0(17)
C4' C5' Ir1 N1 171.9(13)
C10' C5' Ir1 N1 -62(2)
C4' C5' Ir1 C6' 118(2)
C10' C5' Ir1 C6' -116(3)
C6' C5' Ir1 C6 -91.0(16)
C4' C5' Ir1 C6 26.9(14)
C10' C5' Ir1 C6 153(2)
C6' C5' Ir1 C3 22(6)
C4' C5' Ir1 C3 140(8)
C10' C5' Ir1 C3 -94(7)
C6' C5' Ir1 C7 -127(3)
C4' C5' Ir1 C7 -9(2)
C10' C5' Ir1 C7 117(3)
C6' C5' Ir1 C7' -39.7(14)
C4' C5' Ir1 C7' 78.3(16)
C10' C5' Ir1 C7' -156(2)
C6' C5' Ir1 C3' -80.4(16)
C4' C5' Ir1 C3' 37.5(15)
C10' C5' Ir1 C3' 164(2)
C6' C5' Ir1 C4' -118(2)
C10' C5' Ir1 C4' 126(3)
C6' C5' Ir1 C4 -12.5(16)
C4' C5' Ir1 C4 105.5(19)
C10' C5' Ir1 C4 -128(3)
C6' C5' Ir1 C5 -49.9(15)
C4' C5' Ir1 C5 68.1(15)
C10' C5' Ir1 C5 -166(2)
C6' C5' Ir1 S2 -98(2)
C4' C5' Ir1 S2 20(3)
C10' C5' Ir1 S2 146.4(17)
C7' C3' Ir1 N1 -21(2)
C4' C3' Ir1 N1 -143.6(12)
C8' C3' Ir1 N1 99(2)
C7' C3' Ir1 C6' 39.9(17)
C4' C3' Ir1 C6' -82.4(16)
C8' C3' Ir1 C6' 161(2)
C7' C3' Ir1 C6 143(9)
C4' C3' Ir1 C6 21(7)
C8' C3' Ir1 C6 -96(9)
C7' C3' Ir1 C3 69.6(18)
C4' C3' Ir1 C3 -52.7(15)
C8' C3' Ir1 C3 -170(2)
C7' C3' Ir1 C7 110(2)
C4' C3' Ir1 C7 -12.0(16)
C8' C3' Ir1 C7 -129(2)
C4' C3' Ir1 C7' -122(2)
C8' C3' Ir1 C7' 121(3)
C7' C3' Ir1 C5' 82.5(18)
C4' C3' Ir1 C5' -39.8(14)
C8' C3' Ir1 C5' -157(2)
C7' C3' Ir1 C4' 122(2)
C8' C3' Ir1 C4' -117(3)
C7' C3' Ir1 C4 26.7(16)
C4' C3' Ir1 C4 -95.6(17)
C8' C3' Ir1 C4 147(2)
C7' C3' Ir1 C5 -8(3)
C4' C3' Ir1 C5 -131(3)
C8' C3' Ir1 C5 112(3)
C7' C3' Ir1 S2 -103.9(17)
C4' C3' Ir1 S2 133.8(15)
C8' C3' Ir1 S2 16.8(18)
C3' C4' Ir1 N1 97(2)
C5' C4' Ir1 N1 -19(3)
C9' C4' Ir1 N1 -137.2(17)
C3' C4' Ir1 C6' 78.9(17)
C5' C4' Ir1 C6' -36.9(14)
C9' C4' Ir1 C6' -156(2)
C3' C4' Ir1 C6 -8(3)
C5' C4' Ir1 C6 -124(3)
C9' C4' Ir1 C6 118(3)
C3' C4' Ir1 C3 106(2)
C5' C4' Ir1 C3 -10.2(18)
C9' C4' Ir1 C3 -129(2)
C3' C4' Ir1 C7 136(6)
C5' C4' Ir1 C7 20(5)
C9' C4' Ir1 C7 -98(6)
C3' C4' Ir1 C7' 34.2(16)
C5' C4' Ir1 C7' -81.7(16)
C9' C4' Ir1 C7' 160(2)
C3' C4' Ir1 C5' 116(2)
C9' C4' Ir1 C5' -119(3)
C5' C4' Ir1 C3' -116(2)
C9' C4' Ir1 C3' 126(3)
C3' C4' Ir1 C4 64.6(16)
C5' C4' Ir1 C4 -51.3(14)
C9' C4' Ir1 C4 -170(2)
C3' C4' Ir1 C5 24.5(15)
C5' C4' Ir1 C5 -91.3(16)
C9' C4' Ir1 C5 150(2)
C3' C4' Ir1 S2 -55.5(17)
C5' C4' Ir1 S2 -171.4(12)
C9' C4' Ir1 S2 70(2)
C5 C4 Ir1 N1 124.2(15)
C9 C4 Ir1 N1 -4.1(17)
C3 C4 Ir1 N1 -115.2(13)
C5 C4 Ir1 C6' -145(6)
C9 C4 Ir1 C6' 87(6)
C3 C4 Ir1 C6' -24(5)
C5 C4 Ir1 C6 -37.5(15)
C9 C4 Ir1 C6 -166(2)
C3 C4 Ir1 C6 83.0(15)
C5 C4 Ir1 C3 -121(2)
C9 C4 Ir1 C3 111(2)
C5 C4 Ir1 C7 -81.2(16)
C9 C4 Ir1 C7 150(2)
C3 C4 Ir1 C7 39.3(12)
C5 C4 Ir1 C7' 8(3)
C9 C4 Ir1 C7' -120(3)
C3 C4 Ir1 C7' 129(3)
C5 C4 Ir1 C5' -110(2)
C9 C4 Ir1 C5' 122(2)
C3 C4 Ir1 C5' 11.0(18)
C5 C4 Ir1 C3' -27.0(16)
C9 C4 Ir1 C3' -155(2)
C3 C4 Ir1 C3' 93.5(15)
C5 C4 Ir1 C4' -67.8(16)
C9 C4 Ir1 C4' 164(2)
C3 C4 Ir1 C4' 52.7(13)
C9 C4 Ir1 C5 -128(3)
C3 C4 Ir1 C5 121(2)
C5 C4 Ir1 S2 42.8(17)
C9 C4 Ir1 S2 -85.6(18)
C3 C4 Ir1 S2 163.3(11)
C4 C5 Ir1 N1 -63.1(16)
C6 C5 Ir1 N1 179.1(14)
C10 C5 Ir1 N1 54.5(19)
C4 C5 Ir1 C6' 10.3(17)
C6 C5 Ir1 C6' -107(2)
C10 C5 Ir1 C6' 128(2)
C4 C5 Ir1 C6 118(2)
C10 C5 Ir1 C6 -125(3)
C4 C5 Ir1 C3 36.9(13)
C6 C5 Ir1 C3 -80.9(16)
C10 C5 Ir1 C3 155(2)
C4 C5 Ir1 C7 80.3(15)
C6 C5 Ir1 C7 -37.5(15)
C10 C5 Ir1 C7 -162(2)
C4 C5 Ir1 C7' -23(8)
C6 C5 Ir1 C7' -141(10)
C10 C5 Ir1 C7' 95(10)
C4 C5 Ir1 C5' 49.8(15)
C6 C5 Ir1 C5' -68.0(16)
C10 C5 Ir1 C5' 167(2)
C4 C5 Ir1 C3' 126(3)
C6 C5 Ir1 C3' 8(3)
C10 C5 Ir1 C3' -117(3)
C4 C5 Ir1 C4' 93.4(16)
C6 C5 Ir1 C4' -24.4(14)
C10 C5 Ir1 C4' -149(2)
C6 C5 Ir1 C4 -118(2)
C10 C5 Ir1 C4 118(3)
C4 C5 Ir1 S2 -146.6(14)
C6 C5 Ir1 S2 95.7(15)
C10 C5 Ir1 S2 -29.0(19)
C17 C18 N2 O1 34(3)
C13 C18 N2 O1 -144(3)
C17 C18 N2 O2 -153.2(15)
C13 C18 N2 O2 28.5(18)
C14 C13 N1 Ir1 -12.5(10)
C18 C13 N1 Ir1 164.4(7)
C6' Ir1 N1 C13 -121.5(8)
C6 Ir1 N1 C13 -75.0(16)
C3 Ir1 N1 C13 -144.7(9)
C7 Ir1 N1 C13 -152.4(12)
C7' Ir1 N1 C13 -82.5(10)
C5' Ir1 N1 C13 -151.4(10)
C3' Ir1 N1 C13 -69.5(13)
C4' Ir1 N1 C13 -138.1(19)
C4 Ir1 N1 C13 -108.1(8)
C5 Ir1 N1 C13 -76.0(9)
S2 Ir1 N1 C13 18.2(6)
C2 C1 S1 Ir1 5.9(6)
B4 C1 S1 Ir1 150.2(6)
B3 C1 S1 Ir1 76.0(5)
B5 C1 S1 Ir1 -135.8(6)
B6 C1 S1 Ir1 -64.0(6)
N1 Ir1 S1 C1 -85.8(3)
C6' Ir1 S1 C1 -179.9(9)
C6 Ir1 S1 C1 97.1(9)
C3 Ir1 S1 C1 165.5(7)
C7 Ir1 S1 C1 127.5(6)
C7' Ir1 S1 C1 134.1(19)
C5' Ir1 S1 C1 155.4(8)
C3' Ir1 S1 C1 93.8(10)
C4' Ir1 S1 C1 115.4(6)
C4 Ir1 S1 C1 179.3(10)
C5 Ir1 S1 C1 108.9(16)
S2 Ir1 S1 C1 -4.6(3)
C15 C14 S2 C2 91.4(6)
C13 C14 S2 C2 -93.2(6)
C15 C14 S2 Ir1 -159.2(6)
C13 C14 S2 Ir1 16.2(6)
C1 C2 S2 C14 103.9(5)
B3 C2 S2 C14 32.1(6)
B8 C2 S2 C14 -43.7(6)
B6 C2 S2 C14 173.7(5)
B7 C2 S2 C14 -117.6(6)
C1 C2 S2 Ir1 0.0(5)
B3 C2 S2 Ir1 -71.7(6)
B8 C2 S2 Ir1 -147.6(5)
B6 C2 S2 Ir1 69.8(5)
B7 C2 S2 Ir1 138.5(5)
N1 Ir1 S2 C14 -15.7(3)
C6' Ir1 S2 C14 69.1(11)
C6 Ir1 S2 C14 133.5(6)
C3 Ir1 S2 C14 105.4(18)
C7 Ir1 S2 C14 157.3(9)
C7' Ir1 S2 C14 87.6(7)
C5' Ir1 S2 C14 139.3(17)
C3' Ir1 S2 C14 123.8(7)
C4' Ir1 S2 C14 154.0(9)
C4 Ir1 S2 C14 71.8(8)
C5 Ir1 S2 C14 95.8(8)
N1 Ir1 S2 C2 92.2(3)
C6' Ir1 S2 C2 177.1(11)
C6 Ir1 S2 C2 -118.5(6)
C3 Ir1 S2 C2 -146.7(18)
C7 Ir1 S2 C2 -94.7(9)
C7' Ir1 S2 C2 -164.5(7)
C5' Ir1 S2 C2 -112.7(17)
C3' Ir1 S2 C2 -128.2(7)
C4' Ir1 S2 C2 -98.1(9)
C4 Ir1 S2 C2 179.7(8)
C5 Ir1 S2 C2 -156.3(7)
